data_7039124
loop_
_publ_author_name
'Marshall, Kayleigh L.'
'Wang, Qianlong'
'Sullivan, Hannah S. I.'
'Weller, Mark T.'

_publ_section_title
;
 Synthesis and structural characterisation of transition metal fluoride
 sulfates.
;
_journal_issue 21
_journal_name_full 'Dalton transactions (Cambridge, England : 2003)'
_journal_page_first 8854
_journal_page_last 8861
_journal_paper_doi 10.1039/c6dt00582a
_journal_volume 45
_journal_year 2016
_chemical_formula_sum 'C6 H16 F Fe N2 O8 S2'
_chemical_formula_weight 383.18
_chemical_name_systematic
;
 ?
;
_space_group_crystal_system monoclinic
_space_group_IT_number 14
_space_group_name_Hall '-P 2ybc'
_space_group_name_H-M_alt 'P 1 21/c 1'
_symmetry_space_group_name_Hall '-P 2ybc'
_symmetry_space_group_name_H-M 'P 1 21/c 1'
_atom_sites_solution_hydrogens difmap
_audit_creation_method SHELXL-2013
_audit_update_record
;
2016-02-08 deposited with the CCDC.
2016-04-22 downloaded from the CCDC.
;
_cell_angle_alpha 90
_cell_angle_beta 93.894(2)
_cell_angle_gamma 90
_cell_formula_units_Z 4
_cell_length_a 10.2220(3)
_cell_length_b 17.6599(4)
_cell_length_c 7.0437(2)
_cell_measurement_reflns_used 6891
_cell_measurement_temperature 150.20(10)
_cell_measurement_theta_max 71.6790
_cell_measurement_theta_min 4.3630
_cell_volume 1268.59(6)
_computing_structure_refinement 'SHELXL-2013 (Sheldrick, 2013)'
_computing_structure_solution 'SHELXL-2013 (Sheldrick, 2013)'
_diffrn_ambient_temperature 150.20(10)
_diffrn_detector_area_resol_mean 8.1150
_diffrn_measured_fraction_theta_full 1.000
_diffrn_measured_fraction_theta_max 0.999
_diffrn_measurement_device_type 'SuperNova, Dual Cu at zero, EosS2'
_diffrn_measurement_method '\w scans'
_diffrn_radiation_type CuK\a
_diffrn_radiation_wavelength 1.54184
_diffrn_reflns_av_R_equivalents 0.0308
_diffrn_reflns_av_unetI/netI 0.0247
_diffrn_reflns_Laue_measured_fraction_full 1.000
_diffrn_reflns_Laue_measured_fraction_max 0.999
_diffrn_reflns_limit_h_max 12
_diffrn_reflns_limit_h_min -12
_diffrn_reflns_limit_k_max 15
_diffrn_reflns_limit_k_min -21
_diffrn_reflns_limit_l_max 8
_diffrn_reflns_limit_l_min -8
_diffrn_reflns_number 11754
_diffrn_reflns_point_group_measured_fraction_full 1.000
_diffrn_reflns_point_group_measured_fraction_max 0.999
_diffrn_reflns_theta_full 67.684
_diffrn_reflns_theta_max 71.911
_diffrn_reflns_theta_min 4.335
_diffrn_source 'sealed X-ray tube'
_exptl_absorpt_coefficient_mu 13.169
_exptl_absorpt_correction_T_max 1.00000
_exptl_absorpt_correction_T_min 0.65543
_exptl_absorpt_correction_type multi-scan
_exptl_absorpt_process_details
;
CrysAlisPro, Agilent Technologies,
Version 1.171.37.35 (release 13-08-2014 CrysAlis171 .NET)
(compiled Aug 13 2014,18:06:01)
Empirical absorption correction using spherical harmonics,
 implemented in SCALE3 ABSPACK scaling algorithm.
;
_exptl_crystal_colour 'Dark brown'
_exptl_crystal_density_diffrn 2.006
_exptl_crystal_description Needle
_exptl_crystal_F_000 788
_exptl_crystal_size_max 0.08
_exptl_crystal_size_mid 0.02
_exptl_crystal_size_min 0.01
_refine_diff_density_max 0.636
_refine_diff_density_min -0.915
_refine_diff_density_rms 0.118
_refine_ls_extinction_method none
_refine_ls_goodness_of_fit_ref 1.072
_refine_ls_hydrogen_treatment refall
_refine_ls_matrix_type full
_refine_ls_number_parameters 245
_refine_ls_number_reflns 2493
_refine_ls_number_restraints 0
_refine_ls_restrained_S_all 1.072
_refine_ls_R_factor_all 0.0423
_refine_ls_R_factor_gt 0.0406
_refine_ls_shift/su_max 0.003
_refine_ls_shift/su_mean 0.000
_refine_ls_structure_factor_coef Fsqd
_refine_ls_weighting_details 'w=1/[\s^2^(Fo^2^)+(0.0665P)^2^+4.3394P] where P=(Fo^2^+2Fc^2^)/3'
_refine_ls_weighting_scheme calc
_refine_ls_wR_factor_gt 0.1195
_refine_ls_wR_factor_ref 0.1216
_reflns_Friedel_coverage 0.000
_reflns_number_gt 2373
_reflns_number_total 2493
_reflns_threshold_expression 'I > 2\s(I)'
_cod_data_source_file c6dt00582a2.cif
_cod_data_source_block shelx
_cod_depositor_comments 'Adding full bibliography for 7039123--7039127.cif.'
_cod_database_code 7039124
_shelx_space_group_comment
;
The symmetry employed for this shelxl refinement is uniquely defined
by the following loop, which should always be used as a source of
symmetry information in preference to the above space-group names.
They are only intended as comments.
;
_shelxl_version_number 2013-4

loop_
_space_group_symop_operation_xyz
'x, y, z'
'-x, y+1/2, -z+1/2'
'-x, -y, -z'
'x, -y-1/2, z-1/2'

loop_
_atom_site_label
_atom_site_type_symbol
_atom_site_fract_x
_atom_site_fract_y
_atom_site_fract_z
_atom_site_U_iso_or_equiv
_atom_site_adp_type
_atom_site_occupancy
_atom_site_site_symmetry_order
_atom_site_calc_flag
C1 C 0.7184(3) 0.3603(2) 0.8677(5) 0.0117(7) Uani 1 1 d
C2 C 0.7800(4) 0.4288(2) 0.7770(5) 0.0150(7) Uani 1 1 d
C3 C 0.8286(3) 0.4834(2) 0.9343(5) 0.0128(7) Uani 1 1 d
C4 C 0.7202(3) 0.50516(19) 1.0636(5) 0.0105(6) Uani 1 1 d
C5 C 0.6431(3) 0.4380(2) 1.1316(5) 0.0110(7) Uani 1 1 d
C6 C 0.5986(3) 0.3848(2) 0.9683(5) 0.0130(7) Uani 1 1 d
N1 N 0.7830(3) 0.54384(18) 1.2359(5) 0.0134(6) Uani 1 1 d
N2 N 0.6830(3) 0.30111(19) 0.7214(5) 0.0147(6) Uani 1 1 d
O1 O 0.0734(2) 0.17003(13) 0.0427(3) 0.0095(5) Uani 1 1 d
O2 O 0.0288(2) 0.31435(14) 0.1997(3) 0.0115(5) Uani 1 1 d
O3 O 0.2981(2) 0.33589(13) 0.2564(3) 0.0096(5) Uani 1 1 d
O4 O 0.3414(2) 0.19681(14) 0.0926(3) 0.0112(5) Uani 1 1 d
O5 O 0.5190(2) 0.31629(14) 0.3915(3) 0.0124(5) Uani 1 1 d
O6 O 0.3951(2) 0.42603(14) 0.4782(4) 0.0137(5) Uani 1 1 d
O7 O -0.1465(2) 0.30581(15) 0.4077(4) 0.0152(5) Uani 1 1 d
O8 O -0.0393(2) 0.42590(14) 0.3609(4) 0.0138(5) Uani 1 1 d
F1 F 0.18202(17) 0.30067(11) -0.1081(2) 0.0087(4) Uani 1 1 d
S1 S 0.39061(7) 0.34640(4) 0.42814(11) 0.0068(2) Uani 1 1 d
S2 S -0.02498(7) 0.34503(4) 0.37817(11) 0.0068(2) Uani 1 1 d
Fe1 Fe 0.18301(5) 0.25434(3) 0.14597(7) 0.00910(18) Uani 1 1 d
H1 H 0.542(5) 0.408(3) 0.884(7) 0.014(11) Uiso 1 1 d
H2 H 0.554(5) 0.347(3) 1.005(7) 0.014(11) Uiso 1 1 d
H3 H 0.693(5) 0.415(3) 1.209(7) 0.012(11) Uiso 1 1 d
H4 H 0.578(5) 0.455(3) 1.193(8) 0.027(13) Uiso 1 1 d
H5 H 0.668(4) 0.540(2) 1.008(6) 0.004(9) Uiso 1 1 d
H6 H 0.861(5) 0.526(3) 0.880(7) 0.021(12) Uiso 1 1 d
H7 H 0.710(5) 0.451(3) 0.688(7) 0.018(11) Uiso 1 1 d
H8 H 0.777(5) 0.338(3) 0.954(7) 0.013(11) Uiso 1 1 d
H9 H 0.897(5) 0.457(3) 1.004(7) 0.023(12) Uiso 1 1 d
H10 H 0.843(5) 0.519(3) 1.285(7) 0.019(12) Uiso 1 1 d
H11 H 0.653(5) 0.261(3) 0.761(8) 0.019(12) Uiso 1 1 d
H12 H 0.644(5) 0.314(3) 0.639(8) 0.019(13) Uiso 1 1 d
H13 H 0.750(6) 0.285(3) 0.670(9) 0.037(16) Uiso 1 1 d
H14 H 0.853(5) 0.414(3) 0.713(7) 0.020(12) Uiso 1 1 d
H15 H 0.729(6) 0.547(3) 1.315(9) 0.032(15) Uiso 1 1 d
H16 H 0.821(5) 0.585(3) 1.213(7) 0.015(11) Uiso 1 1 d

loop_
_atom_site_aniso_label
_atom_site_aniso_U_11
_atom_site_aniso_U_22
_atom_site_aniso_U_33
_atom_site_aniso_U_23
_atom_site_aniso_U_13
_atom_site_aniso_U_12
C1 0.0128(15) 0.0117(16) 0.0104(16) -0.0017(13) -0.0016(13) 0.0028(13)
C2 0.0133(16) 0.0188(18) 0.0137(17) -0.0009(14) 0.0056(14) -0.0007(14)
C3 0.0090(15) 0.0144(17) 0.0156(17) 0.0012(13) 0.0049(13) -0.0021(13)
C4 0.0095(15) 0.0102(15) 0.0120(16) 0.0009(12) 0.0020(12) 0.0014(12)
C5 0.0101(15) 0.0113(16) 0.0121(16) 0.0008(13) 0.0038(13) 0.0019(13)
C6 0.0117(16) 0.0129(16) 0.0147(17) 0.0009(13) 0.0020(13) -0.0028(13)
N1 0.0132(15) 0.0110(15) 0.0165(16) -0.0023(12) 0.0033(13) -0.0005(12)
N2 0.0168(16) 0.0144(16) 0.0123(16) -0.0012(12) -0.0030(13) 0.0031(13)
O1 0.0103(11) 0.0104(11) 0.0073(11) 0.0001(9) -0.0021(9) -0.0048(9)
O2 0.0085(11) 0.0185(12) 0.0074(11) -0.0028(9) 0.0001(8) 0.0071(9)
O3 0.0105(11) 0.0101(11) 0.0079(11) 0.0010(8) -0.0016(9) -0.0035(9)
O4 0.0078(10) 0.0187(13) 0.0070(11) -0.0033(9) 0.0006(8) 0.0062(9)
O5 0.0058(11) 0.0193(13) 0.0122(12) 0.0005(9) 0.0023(9) 0.0027(9)
O6 0.0165(12) 0.0105(12) 0.0143(12) -0.0030(9) 0.0027(9) -0.0035(9)
O7 0.0089(11) 0.0214(13) 0.0155(13) -0.0017(10) 0.0023(9) -0.0057(10)
O8 0.0157(12) 0.0112(12) 0.0143(12) 0.0013(9) 0.0004(9) 0.0047(9)
F1 0.0111(9) 0.0099(9) 0.0053(9) -0.0004(6) 0.0010(7) -0.0001(7)
S1 0.0046(4) 0.0087(4) 0.0072(4) 0.0001(3) 0.0013(3) -0.0019(3)
S2 0.0048(4) 0.0089(4) 0.0068(4) -0.0005(3) 0.0010(3) 0.0017(3)
Fe1 0.0076(3) 0.0103(3) 0.0095(3) -0.00044(19) 0.0015(2) 0.00043(19)

loop_
_atom_type_symbol
_atom_type_description
_atom_type_scat_dispersion_real
_atom_type_scat_dispersion_imag
_atom_type_scat_source
C C 0.0181 0.0091 'International Tables Vol C Tables 4.2.6.8 and 6.1.1.4'
H H 0.0000 0.0000 'International Tables Vol C Tables 4.2.6.8 and 6.1.1.4'
N N 0.0311 0.0180 'International Tables Vol C Tables 4.2.6.8 and 6.1.1.4'
O O 0.0492 0.0322 'International Tables Vol C Tables 4.2.6.8 and 6.1.1.4'
F F 0.0727 0.0534 'International Tables Vol C Tables 4.2.6.8 and 6.1.1.4'
S S 0.3331 0.5567 'International Tables Vol C Tables 4.2.6.8 and 6.1.1.4'
Fe Fe -1.1336 3.1974 'International Tables Vol C Tables 4.2.6.8 and 6.1.1.4'

loop_
_geom_angle_atom_site_label_1
_geom_angle_atom_site_label_2
_geom_angle_atom_site_label_3
_geom_angle
_geom_angle_site_symmetry_1
_geom_angle_site_symmetry_3
N2 C1 C6 110.8(3) . .
N2 C1 C2 110.7(3) . .
C6 C1 C2 109.8(3) . .
C1 C2 C3 108.7(3) . .
C2 C3 C4 112.2(3) . .
N1 C4 C5 107.6(3) . .
N1 C4 C3 108.0(3) . .
C5 C4 C3 113.8(3) . .
C4 C5 C6 112.1(3) . .
C1 C6 C5 108.5(3) . .
S2 O1 Fe1 138.60(15) 4_565 .
S2 O2 Fe1 134.43(15) . .
S1 O3 Fe1 137.09(15) . .
S1 O4 Fe1 137.05(15) 4_565 .
Fe1 F1 Fe1 126.14(10) . 4_565
O6 S1 O5 112.53(15) . .
O6 S1 O3 108.97(14) . .
O5 S1 O3 109.83(14) . .
O6 S1 O4 108.19(15) . 4_566
O5 S1 O4 107.71(14) . 4_566
O3 S1 O4 109.55(13) . 4_566
O8 S2 O7 113.76(15) . .
O8 S2 O1 107.39(14) . 4_566
O7 S2 O1 109.81(15) . 4_566
O8 S2 O2 109.09(15) . .
O7 S2 O2 108.23(15) . .
O1 S2 O2 108.45(13) 4_566 .
O2 Fe1 F1 89.78(9) . .
O2 Fe1 O4 178.25(11) . .
F1 Fe1 O4 89.68(9) . .
O2 Fe1 O1 92.01(10) . .
F1 Fe1 O1 90.62(9) . .
O4 Fe1 O1 89.66(10) . .
O2 Fe1 O3 89.73(10) . .
F1 Fe1 O3 91.20(9) . .
O4 Fe1 O3 88.61(10) . .
O1 Fe1 O3 177.48(10) . .
O2 Fe1 F1 92.54(9) . 4_566
F1 Fe1 F1 175.27(6) . 4_566
O4 Fe1 F1 88.12(9) . 4_566
O1 Fe1 F1 85.18(9) . 4_566
O3 Fe1 F1 92.93(9) . 4_566

loop_
_geom_bond_atom_site_label_1
_geom_bond_atom_site_label_2
_geom_bond_distance
_geom_bond_site_symmetry_2
C1 N2 1.495(4) .
C1 C6 1.518(5) .
C1 C2 1.523(5) .
C2 C3 1.526(5) .
C3 C4 1.530(4) .
C4 N1 1.499(4) .
C4 C5 1.520(5) .
C5 C6 1.530(5) .
O1 S2 1.506(2) 4_565
O1 Fe1 1.973(2) .
O2 S2 1.507(2) .
O2 Fe1 1.958(2) .
O3 S1 1.495(2) .
O3 Fe1 1.985(2) .
O4 S1 1.502(2) 4_565
O4 Fe1 1.970(2) .
O5 S1 1.456(2) .
O6 S1 1.450(2) .
O7 S2 1.449(2) .
O8 S2 1.440(3) .
F1 Fe1 1.9670(19) .
F1 Fe1 1.9868(19) 4_565
S1 O4 1.502(2) 4_566
S2 O1 1.506(2) 4_566
Fe1 F1 1.9868(19) 4_566
